data_4517012
loop_
_publ_author_name
'Mehrotra, Sonam'
'Raje, Sakthi'
'Jain, Anant Kumar'
'Angamuthu, Raja'

_publ_section_title
;
 Benzimidazolines Convert Sulfur Dioxide to Bisulfate at Room Temperature
 and Atmospheric Pressure Utilizing Aerial Oxygen
;
_journal_issue 7
_journal_name_full 'ACS Sustainable Chemistry &amp; Engineering'
_journal_page_first 6322
_journal_paper_doi 10.1021/acssuschemeng.7b01495
_journal_volume 5
_journal_year 2017
_chemical_formula_moiety 'C16 H20 N2 O5 S'
_chemical_formula_sum 'C16 H20 N2 O5 S'
_chemical_formula_weight 352.40
_space_group_crystal_system orthorhombic
_space_group_IT_number 52
_space_group_name_Hall '-P 2a 2bc'
_space_group_name_H-M_alt 'P n n a'
_atom_sites_solution_hydrogens mixed
_audit_creation_method SHELXL-2016/6
_cell_angle_alpha 90
_cell_angle_beta 90
_cell_angle_gamma 90
_cell_formula_units_Z 4
_cell_length_a 6.7039(12)
_cell_length_b 10.6697(18)
_cell_length_c 22.602(4)
_cell_measurement_reflns_used 2528
_cell_measurement_temperature 100(2)
_cell_measurement_theta_max 26.57
_cell_measurement_theta_min 3.17
_cell_volume 1616.7(5)
_computing_cell_refinement 'Bruker SAINT'
_computing_data_collection 'Bruker APEX2'
_computing_data_reduction 'Bruker SAINT'
_computing_molecular_graphics 'Bruker SHELXTL (Sheldrick 2008)'
_computing_publication_material 'Bruker SHELXTL (Sheldrick 2008)'
_computing_structure_refinement 'SHELXL-2016/6 (Sheldrick, 2015)'
_computing_structure_solution 'SHELXT (Sheldrick 2015)'
_diffrn_ambient_temperature 100(2)
_diffrn_measured_fraction_theta_full 0.999
_diffrn_measured_fraction_theta_max 0.999
_diffrn_measurement_device_type 'Bruker APEX-II CCD'
_diffrn_measurement_method '\f and \w scans'
_diffrn_radiation_type MoK\a
_diffrn_radiation_wavelength 0.71073
_diffrn_reflns_av_R_equivalents 0.0789
_diffrn_reflns_av_unetI/netI 0.0461
_diffrn_reflns_Laue_measured_fraction_full 0.999
_diffrn_reflns_Laue_measured_fraction_max 0.999
_diffrn_reflns_limit_h_max 8
_diffrn_reflns_limit_h_min -7
_diffrn_reflns_limit_k_max 12
_diffrn_reflns_limit_k_min -12
_diffrn_reflns_limit_l_max 23
_diffrn_reflns_limit_l_min -27
_diffrn_reflns_number 11999
_diffrn_reflns_point_group_measured_fraction_full 0.999
_diffrn_reflns_point_group_measured_fraction_max 0.999
_diffrn_reflns_theta_full 25.249
_diffrn_reflns_theta_max 25.249
_diffrn_reflns_theta_min 3.170
_exptl_absorpt_coefficient_mu 0.230
_exptl_absorpt_correction_T_max 0.7457
_exptl_absorpt_correction_T_min 0.6437
_exptl_absorpt_correction_type multi-scan
_exptl_absorpt_process_details 'Sadabs (Sheldrick, 1996)'
_exptl_crystal_colour colorless
_exptl_crystal_density_diffrn 1.448
_exptl_crystal_description prism
_exptl_crystal_F_000 744
_exptl_crystal_size_max 0.24
_exptl_crystal_size_mid 0.17
_exptl_crystal_size_min 0.12
_refine_diff_density_max 0.782
_refine_diff_density_min -0.376
_refine_diff_density_rms 0.075
_refine_ls_extinction_method none
_refine_ls_goodness_of_fit_ref 1.024
_refine_ls_hydrogen_treatment constr
_refine_ls_matrix_type full
_refine_ls_number_parameters 130
_refine_ls_number_reflns 1466
_refine_ls_number_restraints 13
_refine_ls_restrained_S_all 1.030
_refine_ls_R_factor_all 0.1008
_refine_ls_R_factor_gt 0.0648
_refine_ls_shift/su_max 0.001
_refine_ls_shift/su_mean 0.000
_refine_ls_structure_factor_coef Fsqd
_refine_ls_weighting_details 'w=1/[\s^2^(Fo^2^)+(0.0793P)^2^+3.1874P] where P=(Fo^2^+2Fc^2^)/3'
_refine_ls_weighting_scheme calc
_refine_ls_wR_factor_gt 0.1552
_refine_ls_wR_factor_ref 0.1754
_reflns_Friedel_coverage 0.000
_reflns_number_gt 1004
_reflns_number_total 1466
_reflns_threshold_expression 'I > 2\s(I)'
_cod_data_source_file sc7b01495_si_001.cif
_cod_data_source_block shelx
_cod_database_code 4517012
_shelx_shelxl_version_number 2016/6
_shelx_space_group_comment
;
The symmetry employed for this shelxl refinement is uniquely defined
by the following loop, which should always be used as a source of
symmetry information in preference to the above space-group names.
They are only intended as comments.
;

loop_
_space_group_symop_operation_xyz
'x, y, z'
'-x+1/2, -y, z'
'x, -y+1/2, -z+1/2'
'-x+1/2, y+1/2, -z+1/2'
'-x, -y, -z'
'x-1/2, y, -z'
'-x, y-1/2, z-1/2'
'x-1/2, -y-1/2, z-1/2'

loop_
_atom_site_label
_atom_site_type_symbol
_atom_site_fract_x
_atom_site_fract_y
_atom_site_fract_z
_atom_site_U_iso_or_equiv
_atom_site_adp_type
_atom_site_occupancy
_atom_site_site_symmetry_order
_atom_site_calc_flag
_atom_site_refinement_flags_posn
_atom_site_refinement_flags_adp
_atom_site_refinement_flags_occupancy
_atom_site_disorder_assembly
_atom_site_disorder_group
S1 S 0.750000 0.000000 0.57444(6) 0.0364(5) Uani 1 2 d S T P . .
O1 O 0.6102(6) -0.0662(4) 0.53343(19) 0.0658(13) Uani 0.831(4) 1 d D U P A 1
O2 O 0.6515(9) 0.0937(4) 0.60723(17) 0.0788(17) Uani 0.831(4) 1 d D U P A 1
H2 H 0.735492 0.142551 0.622334 0.118 Uiso 0.415(2) 1 d R U P A 1
O1A O 0.600(3) 0.0608(18) 0.5325(9) 0.0658(13) Uani 0.169(4) 1 d D . P A 2
H1A H 0.490797 0.021888 0.533882 0.099 Uiso 0.085(2) 1 d R U P A 2
O2A O 0.834(3) 0.1030(19) 0.6103(7) 0.0788(17) Uani 0.169(4) 1 d D . P A 2
N1 N 0.2394(4) 0.3978(3) 0.58416(11) 0.0203(7) Uani 1 1 d . . . . .
C1 C 0.2418(6) 0.4345(4) 0.42164(16) 0.0397(10) Uani 1 1 d . . . . .
H4AA H 0.236089 0.391544 0.384855 0.048 Uiso 1 1 calc R U . . .
C2 C 0.2336(5) 0.3660(4) 0.47329(15) 0.0308(9) Uani 1 1 d . . . . .
H3AA H 0.223030 0.277209 0.473289 0.037 Uiso 1 1 calc R U . . .
C3 C 0.2418(5) 0.4349(3) 0.52532(13) 0.0226(8) Uani 1 1 d . . . . .
C4 C 0.2399(6) 0.2668(3) 0.60321(16) 0.0289(9) Uani 1 1 d . . . . .
H8AA H 0.276250 0.262216 0.645151 0.043 Uiso 1 1 calc R U . . .
H8AB H 0.336964 0.219574 0.579700 0.043 Uiso 1 1 calc R U . . .
H8AC H 0.106671 0.230914 0.597558 0.043 Uiso 1 1 calc R U . . .
C5 C 0.250000 0.500000 0.6189(2) 0.0195(10) Uani 1 2 d S T P . .
C6 C 0.250000 0.500000 0.68361(19) 0.0189(10) Uani 1 2 d S T P . .
C7 C 0.4000(5) 0.5626(3) 0.71439(14) 0.0239(8) Uani 1 1 d . . . . .
H11A H 0.501739 0.605968 0.693496 0.029 Uiso 1 1 calc R U . . .
C8 C 0.3998(6) 0.5610(3) 0.77583(14) 0.0271(9) Uani 1 1 d . . . . .
H12A H 0.503328 0.602085 0.796995 0.033 Uiso 1 1 calc R U . . .
C9 C 0.250000 0.500000 0.8063(2) 0.0260(11) Uani 1 2 d S T P . .
H13A H 0.250001 0.500003 0.848363 0.031 Uiso 1 2 calc R U P . .
C1S C 0.6059(10) 0.239(5) 0.7471(19) 0.029(5) Uani 0.5 1 d . . P B -1
H1S1 H 0.638208 0.308075 0.773951 0.044 Uiso 0.5 1 calc R U P B -1
H1S2 H 0.652738 0.159803 0.764179 0.044 Uiso 0.5 1 calc R U P B -1
H1S3 H 0.461143 0.235018 0.741306 0.044 Uiso 0.5 1 calc R U P B -1
O1S O 0.6984(8) 0.2584(5) 0.6932(2) 0.0347(13) Uani 0.5 1 d . . P B -1
H1S H 0.664741 0.201653 0.669466 0.052 Uiso 0.5 1 calc R U P B -1

loop_
_atom_site_aniso_label
_atom_site_aniso_U_11
_atom_site_aniso_U_22
_atom_site_aniso_U_33
_atom_site_aniso_U_23
_atom_site_aniso_U_13
_atom_site_aniso_U_12
S1 0.0378(8) 0.0480(9) 0.0233(7) 0.000 0.000 0.0129(8)
O1 0.052(3) 0.043(2) 0.102(3) 0.023(2) -0.038(2) -0.012(2)
O2 0.128(4) 0.060(2) 0.048(2) 0.0129(19) 0.043(3) 0.052(3)
O1A 0.052(3) 0.043(2) 0.102(3) 0.023(2) -0.038(2) -0.012(2)
O2A 0.128(4) 0.060(2) 0.048(2) 0.0129(19) 0.043(3) 0.052(3)
N1 0.0202(14) 0.0205(14) 0.0202(14) -0.0023(11) 0.0018(13) -0.0031(13)
C1 0.0193(18) 0.074(3) 0.0255(18) -0.0147(18) -0.0006(17) -0.003(2)
C2 0.0193(18) 0.047(2) 0.0263(18) -0.0131(17) 0.0010(16) -0.0034(18)
C3 0.0151(16) 0.0305(18) 0.0222(16) -0.0016(14) 0.0001(14) -0.0023(17)
C4 0.037(2) 0.0186(18) 0.031(2) -0.0021(15) -0.0004(18) -0.0022(18)
C5 0.014(2) 0.019(2) 0.026(2) 0.000 0.000 0.001(2)
C6 0.019(2) 0.017(2) 0.021(2) 0.000 0.000 0.000(2)
C7 0.0227(19) 0.0240(19) 0.0252(18) -0.0006(16) 0.0031(15) -0.0045(16)
C8 0.029(2) 0.030(2) 0.0231(18) -0.0064(16) -0.0015(16) -0.0039(18)
C9 0.036(3) 0.023(3) 0.019(2) 0.000 0.000 0.002(3)
C1S 0.032(3) 0.026(14) 0.029(7) -0.003(9) -0.011(10) -0.006(7)
O1S 0.035(3) 0.038(3) 0.031(3) -0.001(3) 0.000(2) -0.010(2)

loop_
_atom_type_symbol
_atom_type_description
_atom_type_scat_dispersion_real
_atom_type_scat_dispersion_imag
_atom_type_scat_source
C C 0.0033 0.0016 'International Tables Vol C Tables 4.2.6.8 and 6.1.1.4'
H H 0.0000 0.0000 'International Tables Vol C Tables 4.2.6.8 and 6.1.1.4'
N N 0.0061 0.0033 'International Tables Vol C Tables 4.2.6.8 and 6.1.1.4'
O O 0.0106 0.0060 'International Tables Vol C Tables 4.2.6.8 and 6.1.1.4'
S S 0.1246 0.1234 'International Tables Vol C Tables 4.2.6.8 and 6.1.1.4'

loop_
_geom_angle_atom_site_label_1
_geom_angle_atom_site_label_2
_geom_angle_atom_site_label_3
_geom_angle
_geom_angle_site_symmetry_1
_geom_angle_site_symmetry_3
O2 S1 O2 116.5(3) 2_655 .
O2 S1 O2A 50.4(8) 2_655 2_655
O2 S1 O2A 93.4(7) . 2_655
O2 S1 O1 106.5(2) 2_655 .
O2 S1 O1 111.6(3) . .
O2 S1 O1 111.6(3) 2_655 2_655
O2 S1 O1 106.5(2) . 2_655
O1 S1 O1 103.4(3) . 2_655
O2A S1 O1A 106.1(9) . .
O2A S1 O1A 113.8(11) 2_655 .
O2 S1 O1A 73.5(9) 2_655 2_655
O2 S1 O1A 159.5(7) . 2_655
O1 S1 O1A 80.1(8) . 2_655
O1 S1 O1A 53.3(7) 2_655 2_655
S1 O2 H2 109.9 . .
S1 O1A H1A 109.9 . .
C5 N1 C3 109.2(3) . .
C5 N1 C4 127.0(3) . .
C3 N1 C4 123.7(3) . .
C2 C1 C1 122.1(2) . 2_565
C2 C1 H4AA 118.9 . .
C1 C1 H4AA 118.9 2_565 .
C1 C2 C3 115.8(4) . .
C1 C2 H3AA 122.1 . .
C3 C2 H3AA 122.1 . .
N1 C3 C2 131.3(3) . .
N1 C3 C3 106.58(18) . 2_565
C2 C3 C3 122.1(2) . 2_565
N1 C4 H8AA 109.5 . .
N1 C4 H8AB 109.5 . .
H8AA C4 H8AB 109.5 . .
N1 C4 H8AC 109.5 . .
H8AA C4 H8AC 109.5 . .
H8AB C4 H8AC 109.5 . .
N1 C5 N1 108.5(4) . 2_565
N1 C5 C6 125.75(19) . .
N1 C5 C6 125.75(19) 2_565 .
C7 C6 C7 120.1(4) . 2_565
C7 C6 C5 120.0(2) . .
C7 C6 C5 120.0(2) 2_565 .
C8 C7 C6 119.5(3) . .
C8 C7 H11A 120.2 . .
C6 C7 H11A 120.2 . .
C9 C8 C7 120.4(3) . .
C9 C8 H12A 119.8 . .
C7 C8 H12A 119.8 . .
C8 C9 C8 120.1(4) 2_565 .
C8 C9 H13A 119.9 2_565 .
C8 C9 H13A 119.9 . .
O1S C1S H1S1 109.5 . .
O1S C1S H1S2 109.5 . .
H1S1 C1S H1S2 109.5 . .
O1S C1S H1S3 109.5 . .
H1S1 C1S H1S3 109.5 . .
H1S2 C1S H1S3 109.5 . .
C1S O1S H1S 109.5 . .

loop_
_geom_bond_atom_site_label_1
_geom_bond_atom_site_label_2
_geom_bond_distance
_geom_bond_site_symmetry_2
S1 O2 1.408(4) 2_655
S1 O2 1.408(4) .
S1 O2A 1.477(18) .
S1 O2A 1.477(18) 2_655
S1 O1 1.495(4) .
S1 O1 1.495(4) 2_655
S1 O1A 1.528(16) .
S1 O1A 1.528(16) 2_655
O2 H2 0.8400 .
O1A H1A 0.8400 .
N1 C5 1.346(4) .
N1 C3 1.388(4) .
N1 C4 1.463(4) .
C1 C2 1.378(5) .
C1 C1 1.402(9) 2_565
C1 H4AA 0.9500 .
C2 C3 1.388(5) .
C2 H3AA 0.9500 .
C3 C3 1.393(7) 2_565
C4 H8AA 0.9800 .
C4 H8AB 0.9800 .
C4 H8AC 0.9800 .
C5 C6 1.461(6) .
C6 C7 1.393(4) .
C6 C7 1.393(4) 2_565
C7 C8 1.389(5) .
C7 H11A 0.9500 .
C8 C9 1.381(4) .
C8 H12A 0.9500 .
C9 H13A 0.9500 .
C1S O1S 1.38(4) .
C1S H1S1 0.9800 .
C1S H1S2 0.9800 .
C1S H1S3 0.9800 .
O1S H1S 0.8400 .

loop_
_geom_hbond_atom_site_label_D
_geom_hbond_atom_site_label_H
_geom_hbond_atom_site_label_A
_geom_hbond_distance_DH
_geom_hbond_distance_HA
_geom_hbond_distance_DA
_geom_hbond_angle_DHA
_geom_hbond_site_symmetry_A
O1A H1A S1 0.84 2.94 3.429(16) 119.0 5_656
O1A H1A O1A 0.84 1.84 2.37(3) 119.5 5_656
C2 H3AA O1 0.95 2.52 3.369(6) 149.1 5_656
C2 H3AA O1A 0.95 2.46 3.381(19) 164.3 6_556
C4 H8AB O2 0.98 2.58 3.322(6) 132.9 .
C4 H8AC O2A 0.98 2.30 3.24(2) 160.1 1_455

loop_
_geom_torsion_atom_site_label_1
_geom_torsion_atom_site_label_2
_geom_torsion_atom_site_label_3
_geom_torsion_atom_site_label_4
_geom_torsion
_geom_torsion_site_symmetry_1
_geom_torsion_site_symmetry_4
C1 C1 C2 C3 0.3(7) 2_565 .
C5 N1 C3 C2 -179.8(3) . .
C4 N1 C3 C2 4.2(6) . .
C5 N1 C3 C3 1.1(4) . 2_565
C4 N1 C3 C3 -174.9(3) . 2_565
C1 C2 C3 N1 -179.2(3) . .
C1 C2 C3 C3 -0.3(6) . 2_565
C3 N1 C5 N1 -0.43(17) . 2_565
C4 N1 C5 N1 175.4(4) . 2_565
C3 N1 C5 C6 179.57(17) . .
C4 N1 C5 C6 -4.6(4) . .
N1 C5 C6 C7 127.3(2) . .
N1 C5 C6 C7 -52.7(2) 2_565 .
N1 C5 C6 C7 -52.7(2) . 2_565
N1 C5 C6 C7 127.3(2) 2_565 2_565
C7 C6 C7 C8 0.6(3) 2_565 .
C5 C6 C7 C8 -179.4(3) . .
C6 C7 C8 C9 -1.3(5) . .
C7 C8 C9 C8 0.6(3) . 2_565
